data_7046819
loop_
_publ_author_name
'Zi\'o\/lkowska, Aleksandra'
'Szynkiewicz, Natalia'
'Wi\'sniewska, Aleksandra'
'Pikies, Jerzy'
'Ponikiewski, \/Lukasz'

_publ_section_title
;
 Reactions of (Ph)tBuP-P(SiMe<sub>3</sub>)Li&#x00B7;3THF with
 [(PNP)TiCl<sub>2</sub>] and
 [<sup>Me</sup>NacNacTiCl<sub>2</sub>&#x00B7;THF]: synthesis of first PNP
 titanium(iv) complex with the phosphanylphosphinidene ligand
 [(PNP)Ti(Cl){\h<sup>2</sup>-P-P(Ph)tBu}].
;
_journal_issue 29
_journal_name_full 'Dalton transactions (Cambridge, England : 2003)'
_journal_page_first 9733
_journal_page_last 9741
_journal_paper_doi 10.1039/c8dt01833b
_journal_volume 47
_journal_year 2018
_chemical_formula_sum 'C42 H64 Cl N2 P2 Si Ti'
_chemical_formula_weight 770.33
_chemical_properties_physical Air-sensitive,Moisture-sensitive,Oxygen-sensitive
_space_group_IT_number 14
_space_group_name_Hall '-P 2yn'
_space_group_name_H-M_alt 'P 1 21/n 1'
_symmetry_cell_setting monoclinic
_symmetry_Int_Tables_number 14
_symmetry_space_group_name_Hall '-P 2yn'
_symmetry_space_group_name_H-M 'P 1 21/n 1'
_atom_sites_solution_hydrogens mixed
_audit_creation_date 2017-04-24T22:58:23-00:00
_audit_creation_method 'WinGX routine CIF_UPDATE'
_audit_update_record
;
2018-01-23 deposited with the CCDC.
2018-06-21 downloaded from the CCDC.
;
_cell_angle_alpha 90
_cell_angle_beta 95.244(6)
_cell_angle_gamma 90
_cell_formula_units_Z 4
_cell_length_a 10.5863(8)
_cell_length_b 20.8521(16)
_cell_length_c 19.6293(12)
_cell_measurement_reflns_used 3323
_cell_measurement_temperature 150(2)
_cell_measurement_theta_max 66.35
_cell_measurement_theta_min 4.58
_cell_volume 4315.0(5)
_computing_cell_refinement
;
        X-Area Recipe 1.33.0.0 (STOE, 2015)
;
_computing_data_collection
;
        X-Area WinXpose 2.0.22.0 (STOE, 2016)
;
_computing_data_reduction 'STOE X-Area'
_computing_publication_material
;
STOE & Cie GmbH, X-Area, software package for collecting single-crystal or
multi-domain crystal data on STOE area-detector diffractometers, for image
processing, for the correction and scaling of reflection intensities and
        for outlier rejection, version 1.77, Darmstadt 2016
;
_computing_structure_refinement 'SHELXL-2013 (Sheldrick, 2013)'
_diffrn_ambient_temperature 150(2)
_diffrn_detector 'image plate (34 cm diameter)'
_diffrn_detector_area_resol_mean 6.67
_diffrn_detector_type 'STOE Imaging Plate'
_diffrn_measured_fraction_theta_full 0.923
_diffrn_measured_fraction_theta_max 0.958
_diffrn_measurement_device '2-circle diffractometer'
_diffrn_measurement_device_type 'STOE IPDS 2T'
_diffrn_measurement_method 'rotation method, \w scans'
_diffrn_radiation_monochromator 'parabolic x-ray mirror'
_diffrn_radiation_probe x-ray
_diffrn_radiation_type CuK\a
_diffrn_radiation_wavelength 1.54186
_diffrn_reflns_av_R_equivalents 0.052
_diffrn_reflns_av_unetI/netI 0.0423
_diffrn_reflns_Laue_measured_fraction_full 0.923
_diffrn_reflns_Laue_measured_fraction_max 0.958
_diffrn_reflns_limit_h_max 11
_diffrn_reflns_limit_h_min -11
_diffrn_reflns_limit_k_max 23
_diffrn_reflns_limit_k_min -23
_diffrn_reflns_limit_l_max 23
_diffrn_reflns_limit_l_min -17
_diffrn_reflns_number 25497
_diffrn_reflns_point_group_measured_fraction_full 0.923
_diffrn_reflns_point_group_measured_fraction_max 0.958
_diffrn_reflns_theta_full 67.686
_diffrn_reflns_theta_max 65.996
_diffrn_reflns_theta_min 3.099
_diffrn_source 'GeniX Cu, 0.05 x 0.05 mm2 microfocus'
_exptl_absorpt_coefficient_mu 3.433
_exptl_absorpt_correction_type none
_exptl_crystal_colour green
_exptl_crystal_density_diffrn 1.186
_exptl_crystal_description needle
_exptl_crystal_F_000 1652
_exptl_crystal_size_max 0.33
_exptl_crystal_size_mid 0.12
_exptl_crystal_size_min 0.11
_refine_diff_density_max 0.661
_refine_diff_density_min -0.749
_refine_diff_density_rms 0.097
_refine_ls_extinction_method none
_refine_ls_goodness_of_fit_ref 1.065
_refine_ls_hydrogen_treatment mixed
_refine_ls_matrix_type full
_refine_ls_number_parameters 446
_refine_ls_number_reflns 7206
_refine_ls_number_restraints 0
_refine_ls_restrained_S_all 1.065
_refine_ls_R_factor_all 0.085
_refine_ls_R_factor_gt 0.0581
_refine_ls_shift/su_max 0.001
_refine_ls_shift/su_mean 0
_refine_ls_structure_factor_coef Fsqd
_refine_ls_weighting_details
;
 w=1/[\s^2^(Fo^2^)+(0.0764P)^2^+11.7116P]
 where P=(Fo^2^+2Fc^2^)/3
;
_refine_ls_weighting_scheme calc
_refine_ls_wR_factor_gt 0.1425
_refine_ls_wR_factor_ref 0.1719
_reflns_Friedel_coverage 0
_reflns_number_gt 5415
_reflns_number_total 7206
_reflns_threshold_expression 'I > 2\s(I)'
_cod_data_source_file c8dt01833b2.cif
_cod_data_source_block za33
_cod_depositor_comments 'Adding full bibliography for 7046819--7046822.cif.'
_cod_original_sg_symbol_H-M 'P 21/n'
_cod_database_code 7046819
_shelx_estimated_absorpt_t_min 0.397
_shelx_estimated_absorpt_t_max 0.704

loop_
_symmetry_equiv_pos_as_xyz
'x, y, z'
'-x+1/2, y+1/2, -z+1/2'
'-x, -y, -z'
'x-1/2, -y-1/2, z-1/2'

loop_
_atom_site_label
_atom_site_type_symbol
_atom_site_fract_x
_atom_site_fract_y
_atom_site_fract_z
_atom_site_U_iso_or_equiv
_atom_site_adp_type
_atom_site_occupancy
_atom_site_site_symmetry_order
_atom_site_calc_flag
_atom_site_refinement_flags_posn
_atom_site_refinement_flags_adp
Ti1 Ti 0.87496(7) 0.25498(3) 0.10144(3) 0.01845(19) Uani 1 1 d . .
Cl1 Cl 1.08204(10) 0.25198(5) 0.14791(5) 0.0308(3) Uani 1 1 d . .
P1 P 0.81120(11) 0.29641(5) -0.01326(5) 0.0256(3) Uani 1 1 d . .
P2 P 0.89710(10) 0.20514(5) -0.01802(5) 0.0227(2) Uani 1 1 d . .
Si1 Si 0.70899(12) 0.34418(6) -0.10561(6) 0.0290(3) Uani 1 1 d . .
N1 N 0.7968(3) 0.32879(15) 0.15451(15) 0.0201(7) Uani 1 1 d . .
N2 N 0.7850(3) 0.18940(15) 0.16005(16) 0.0207(7) Uani 1 1 d . .
C1 C 0.7603(4) 0.39179(18) 0.12798(19) 0.0235(9) Uani 1 1 d . .
C2 C 0.6299(4) 0.4043(2) 0.1134(2) 0.0295(10) Uani 1 1 d . .
C3 C 0.5934(5) 0.4660(2) 0.0907(2) 0.0358(11) Uani 1 1 d . .
H3 H 0.5058 0.4755 0.0809 0.043 Uiso 1 1 calc R U
C4 C 0.6820(5) 0.5127(2) 0.0826(2) 0.0398(12) Uani 1 1 d . .
H4 H 0.6554 0.5543 0.0678 0.048 Uiso 1 1 calc R U
C5 C 0.8098(5) 0.4994(2) 0.0959(2) 0.0368(12) Uani 1 1 d . .
H5 H 0.87 0.532 0.089 0.044 Uiso 1 1 calc R U
C6 C 0.8526(4) 0.43913(19) 0.1193(2) 0.0273(9) Uani 1 1 d . .
C7 C 0.5277(4) 0.3540(2) 0.1217(2) 0.0329(10) Uani 1 1 d . .
H7 H 0.5708 0.3125 0.1345 0.04 Uiso 1 1 calc R U
C8 C 0.4441(5) 0.3719(3) 0.1783(3) 0.0493(14) Uani 1 1 d . .
H8A H 0.3796 0.3387 0.1819 0.074 Uiso 1 1 calc R U
H8B H 0.4024 0.4131 0.1673 0.074 Uiso 1 1 calc R U
H8C H 0.4966 0.3755 0.2219 0.074 Uiso 1 1 calc R U
C9 C 0.4440(5) 0.3437(3) 0.0551(3) 0.0514(14) Uani 1 1 d . .
H9A H 0.3791 0.3115 0.0623 0.077 Uiso 1 1 calc R U
H9B H 0.4962 0.3288 0.0196 0.077 Uiso 1 1 calc R U
H9C H 0.4029 0.3842 0.0408 0.077 Uiso 1 1 calc R U
C10 C 0.9935(4) 0.4274(2) 0.1355(2) 0.0328(10) Uani 1 1 d . .
H10 H 1.0041 0.3854 0.1598 0.039 Uiso 1 1 calc R U
C11 C 1.0556(5) 0.4793(2) 0.1826(2) 0.0429(12) Uani 1 1 d . .
H11A H 1.1463 0.4702 0.1918 0.064 Uiso 1 1 calc R U
H11B H 1.0158 0.4797 0.2257 0.064 Uiso 1 1 calc R U
H11C H 1.0443 0.5213 0.1603 0.064 Uiso 1 1 calc R U
C12 C 1.0605(5) 0.4228(2) 0.0699(3) 0.0405(12) Uani 1 1 d . .
H12A H 1.1512 0.4149 0.0816 0.061 Uiso 1 1 calc R U
H12B H 1.0494 0.4631 0.0444 0.061 Uiso 1 1 calc R U
H12C H 1.024 0.3874 0.0417 0.061 Uiso 1 1 calc R U
C13 C 0.7495(4) 0.12534(18) 0.13610(19) 0.0225(9) Uani 1 1 d . .
C14 C 0.6290(4) 0.11599(19) 0.1008(2) 0.0251(9) Uani 1 1 d . .
C15 C 0.5936(5) 0.0535(2) 0.0820(2) 0.0318(10) Uani 1 1 d . .
H15 H 0.5123 0.0461 0.0586 0.038 Uiso 1 1 calc R U
C16 C 0.6743(5) 0.0023(2) 0.0966(2) 0.0328(10) Uani 1 1 d . .
H16 H 0.6478 -0.04 0.0843 0.039 Uiso 1 1 calc R U
C17 C 0.7937(5) 0.0128(2) 0.1293(2) 0.0305(10) Uani 1 1 d . .
H17 H 0.8496 -0.0225 0.1378 0.037 Uiso 1 1 calc R U
C18 C 0.8342(4) 0.07430(19) 0.1501(2) 0.0258(9) Uani 1 1 d . .
C19 C 0.5352(4) 0.1706(2) 0.0844(2) 0.0307(10) Uani 1 1 d . .
H19 H 0.5843 0.2117 0.0881 0.037 Uiso 1 1 calc R U
C20 C 0.4717(5) 0.1664(3) 0.0116(3) 0.0469(13) Uani 1 1 d . .
H20A H 0.5369 0.1655 -0.0208 0.07 Uiso 1 1 calc R U
H20B H 0.4169 0.2039 0.0022 0.07 Uiso 1 1 calc R U
H20C H 0.4207 0.1272 0.0066 0.07 Uiso 1 1 calc R U
C21 C 0.4383(5) 0.1734(3) 0.1360(3) 0.0579(16) Uani 1 1 d . .
H21A H 0.3791 0.2087 0.1244 0.087 Uiso 1 1 calc R U
H21B H 0.4813 0.1804 0.1817 0.087 Uiso 1 1 calc R U
H21C H 0.3915 0.1328 0.1354 0.087 Uiso 1 1 calc R U
C22 C 0.9678(4) 0.0828(2) 0.1846(2) 0.0287(10) Uani 1 1 d . .
H22 H 0.9732 0.1262 0.2064 0.034 Uiso 1 1 calc R U
C23 C 1.0627(5) 0.0805(2) 0.1311(2) 0.0400(12) Uani 1 1 d . .
H23A H 1.1487 0.0861 0.1534 0.06 Uiso 1 1 calc R U
H23B H 1.044 0.115 0.0977 0.06 Uiso 1 1 calc R U
H23C H 1.0566 0.039 0.1076 0.06 Uiso 1 1 calc R U
C24 C 1.0009(5) 0.0328(2) 0.2405(3) 0.0443(12) Uani 1 1 d . .
H24A H 1.0872 0.0404 0.2615 0.066 Uiso 1 1 calc R U
H24B H 0.9958 -0.0103 0.2204 0.066 Uiso 1 1 calc R U
H24C H 0.9408 0.0361 0.2755 0.066 Uiso 1 1 calc R U
C25 C 0.7942(4) 0.38024(19) 0.2677(2) 0.0288(10) Uani 1 1 d . .
H25A H 0.7972 0.4189 0.2396 0.043 Uiso 1 1 calc R U
H25B H 0.8675 0.3796 0.302 0.043 Uiso 1 1 calc R U
H25C H 0.7159 0.3802 0.2907 0.043 Uiso 1 1 calc R U
C26 C 0.7972(4) 0.32190(18) 0.2229(2) 0.0210(8) Uani 1 1 d . .
C27 C 0.7944(4) 0.26236(19) 0.2554(2) 0.0228(9) Uani 1 1 d . .
C28 C 0.7717(4) 0.20153(18) 0.22639(19) 0.0216(8) Uani 1 1 d . .
C29 C 0.7299(5) 0.1499(2) 0.2726(2) 0.0323(10) Uani 1 1 d . .
H29A H 0.7181 0.1097 0.247 0.048 Uiso 1 1 calc R U
H29B H 0.6497 0.1624 0.2901 0.048 Uiso 1 1 calc R U
H29C H 0.7948 0.1438 0.311 0.048 Uiso 1 1 calc R U
C30 C 0.5467(5) 0.3121(3) -0.1296(3) 0.0463(13) Uani 1 1 d . .
H30A H 0.5528 0.2677 -0.1452 0.069 Uiso 1 1 calc R U
H30B H 0.5046 0.3383 -0.1664 0.069 Uiso 1 1 calc R U
H30C H 0.4974 0.3135 -0.0897 0.069 Uiso 1 1 calc R U
C31 C 0.8007(5) 0.3409(2) -0.1827(2) 0.0442(13) Uani 1 1 d . .
H31A H 0.8866 0.3574 -0.1708 0.066 Uiso 1 1 calc R U
H31B H 0.7581 0.3672 -0.2193 0.066 Uiso 1 1 calc R U
H31C H 0.8055 0.2964 -0.1984 0.066 Uiso 1 1 calc R U
C32 C 0.6998(5) 0.4286(2) -0.0765(2) 0.0388(11) Uani 1 1 d . .
H32A H 0.7856 0.4449 -0.064 0.058 Uiso 1 1 calc R U
H32B H 0.6505 0.4306 -0.0367 0.058 Uiso 1 1 calc R U
H32C H 0.6584 0.4548 -0.1135 0.058 Uiso 1 1 calc R U
C33 C 0.7963(4) 0.1450(2) -0.0641(2) 0.0252(9) Uani 1 1 d . .
C34 C 0.7963(4) 0.0826(2) -0.0395(2) 0.0285(10) Uani 1 1 d . .
H34 H 0.8468 0.0717 0.0014 0.034 Uiso 1 1 calc R U
C35 C 0.7227(4) 0.0361(2) -0.0746(2) 0.0339(10) Uani 1 1 d . .
H35 H 0.7219 -0.0063 -0.0568 0.041 Uiso 1 1 calc R U
C36 C 0.6504(5) 0.0503(2) -0.1350(2) 0.0386(11) Uani 1 1 d . .
H36 H 0.6009 0.018 -0.1589 0.046 Uiso 1 1 calc R U
C37 C 0.6512(5) 0.1128(2) -0.1604(2) 0.0384(11) Uani 1 1 d . .
H37 H 0.6022 0.1233 -0.2018 0.046 Uiso 1 1 calc R U
C38 C 0.7230(4) 0.1593(2) -0.1252(2) 0.0339(10) Uani 1 1 d . .
H38 H 0.7229 0.2018 -0.1428 0.041 Uiso 1 1 calc R U
C39 C 1.0474(4) 0.2041(2) -0.0639(2) 0.0289(10) Uani 1 1 d . .
C40 C 1.1227(5) 0.1444(2) -0.0402(3) 0.0430(12) Uani 1 1 d . .
H40A H 1.073 0.106 -0.0532 0.064 Uiso 1 1 calc R U
H40B H 1.141 0.1456 0.0097 0.064 Uiso 1 1 calc R U
H40C H 1.2026 0.1434 -0.0618 0.064 Uiso 1 1 calc R U
C41 C 1.1245(5) 0.2636(2) -0.0440(3) 0.0417(12) Uani 1 1 d . .
H41A H 1.0761 0.3018 -0.0592 0.063 Uiso 1 1 calc R U
H41B H 1.2042 0.2625 -0.0658 0.063 Uiso 1 1 calc R U
H41C H 1.1431 0.2649 0.0058 0.063 Uiso 1 1 calc R U
C42 C 1.0167(5) 0.2016(3) -0.1414(2) 0.0456(13) Uani 1 1 d . .
H42A H 0.9669 0.163 -0.1536 0.068 Uiso 1 1 calc R U
H42B H 1.0958 0.2005 -0.1637 0.068 Uiso 1 1 calc R U
H42C H 0.9677 0.2396 -0.1566 0.068 Uiso 1 1 calc R U
H27 H 0.795(4) 0.2641(19) 0.302(2) 0.017(10) Uiso 1 1 d . .

loop_
_atom_site_aniso_label
_atom_site_aniso_U_11
_atom_site_aniso_U_22
_atom_site_aniso_U_33
_atom_site_aniso_U_23
_atom_site_aniso_U_13
_atom_site_aniso_U_12
Ti1 0.0209(4) 0.0169(4) 0.0175(4) -0.0006(3) 0.0015(3) 0.0015(3)
Cl1 0.0235(6) 0.0334(6) 0.0345(6) -0.0007(4) -0.0035(4) 0.0009(4)
P1 0.0324(6) 0.0246(5) 0.0194(5) 0.0002(4) 0.0009(4) 0.0055(4)
P2 0.0234(6) 0.0226(5) 0.0223(5) -0.0029(4) 0.0030(4) 0.0005(4)
Si1 0.0342(7) 0.0298(6) 0.0222(6) 0.0014(5) -0.0016(5) 0.0046(5)
N1 0.0253(19) 0.0175(16) 0.0168(16) 0.0007(13) -0.0017(13) -0.0004(13)
N2 0.0263(19) 0.0165(16) 0.0191(16) -0.0008(13) 0.0009(13) 0.0016(13)
C1 0.034(3) 0.018(2) 0.0176(19) -0.0031(15) 0.0017(17) 0.0092(17)
C2 0.042(3) 0.023(2) 0.023(2) -0.0021(17) 0.0015(18) 0.0121(19)
C3 0.043(3) 0.030(2) 0.034(2) 0.0009(19) 0.002(2) 0.018(2)
C4 0.064(4) 0.024(2) 0.031(2) 0.0047(19) 0.004(2) 0.020(2)
C5 0.066(4) 0.018(2) 0.028(2) 0.0021(17) 0.010(2) 0.002(2)
C6 0.042(3) 0.020(2) 0.020(2) -0.0012(16) 0.0048(18) 0.0014(18)
C7 0.023(2) 0.031(2) 0.044(3) -0.001(2) 0.002(2) 0.0096(18)
C8 0.054(4) 0.056(3) 0.039(3) -0.002(2) 0.011(2) -0.007(3)
C9 0.048(3) 0.066(4) 0.039(3) -0.007(3) -0.001(2) 0.000(3)
C10 0.038(3) 0.024(2) 0.035(2) 0.0049(18) -0.004(2) -0.0087(19)
C11 0.050(3) 0.040(3) 0.037(3) 0.004(2) -0.004(2) -0.017(2)
C12 0.038(3) 0.036(3) 0.048(3) -0.006(2) 0.006(2) -0.010(2)
C13 0.032(2) 0.0164(19) 0.0196(19) 0.0015(15) 0.0036(16) -0.0046(16)
C14 0.025(2) 0.025(2) 0.026(2) 0.0007(17) 0.0063(17) -0.0038(17)
C15 0.035(3) 0.029(2) 0.032(2) -0.0012(19) 0.007(2) -0.0112(19)
C16 0.047(3) 0.019(2) 0.032(2) -0.0023(17) 0.003(2) -0.0089(19)
C17 0.044(3) 0.019(2) 0.028(2) 0.0011(17) 0.004(2) -0.0015(19)
C18 0.033(3) 0.021(2) 0.023(2) 0.0020(16) 0.0041(17) -0.0007(17)
C19 0.025(2) 0.031(2) 0.036(2) -0.0028(19) 0.0014(19) 0.0001(18)
C20 0.043(3) 0.053(3) 0.042(3) -0.003(2) -0.005(2) 0.009(3)
C21 0.045(4) 0.072(4) 0.061(4) 0.010(3) 0.024(3) 0.026(3)
C22 0.034(3) 0.020(2) 0.032(2) -0.0038(17) 0.0013(19) 0.0059(17)
C23 0.037(3) 0.041(3) 0.042(3) -0.005(2) 0.004(2) 0.006(2)
C24 0.052(3) 0.036(3) 0.041(3) 0.008(2) -0.015(2) 0.004(2)
C25 0.041(3) 0.024(2) 0.022(2) -0.0061(17) 0.0048(18) 0.0039(18)
C26 0.020(2) 0.0185(19) 0.025(2) -0.0016(16) 0.0021(16) 0.0051(15)
C27 0.029(2) 0.025(2) 0.015(2) -0.0037(16) 0.0066(16) 0.0012(17)
C28 0.021(2) 0.022(2) 0.022(2) 0.0005(16) 0.0021(16) 0.0023(16)
C29 0.045(3) 0.025(2) 0.028(2) 0.0001(18) 0.009(2) -0.0011(19)
C30 0.039(3) 0.053(3) 0.044(3) 0.000(2) -0.008(2) 0.006(2)
C31 0.067(4) 0.036(3) 0.031(3) 0.005(2) 0.013(2) 0.007(2)
C32 0.050(3) 0.035(3) 0.031(2) 0.006(2) 0.004(2) 0.011(2)
C33 0.020(2) 0.030(2) 0.026(2) -0.0075(17) 0.0054(17) -0.0011(17)
C34 0.028(3) 0.030(2) 0.029(2) -0.0026(18) 0.0094(18) -0.0015(18)
C35 0.039(3) 0.029(2) 0.036(2) -0.0053(19) 0.013(2) -0.009(2)
C36 0.040(3) 0.045(3) 0.032(2) -0.010(2) 0.006(2) -0.013(2)
C37 0.037(3) 0.046(3) 0.030(2) -0.004(2) -0.006(2) -0.010(2)
C38 0.038(3) 0.030(2) 0.033(2) 0.0000(19) -0.001(2) -0.003(2)
C39 0.027(2) 0.033(2) 0.027(2) -0.0043(18) 0.0070(18) 0.0036(18)
C40 0.031(3) 0.043(3) 0.057(3) 0.000(2) 0.014(2) 0.005(2)
C41 0.039(3) 0.046(3) 0.042(3) -0.009(2) 0.017(2) -0.010(2)
C42 0.039(3) 0.070(4) 0.029(2) -0.008(2) 0.013(2) -0.005(3)

loop_
_atom_type_symbol
_atom_type_description
_atom_type_scat_dispersion_real
_atom_type_scat_dispersion_imag
_atom_type_scat_source
Ti Ti 0.2191 1.8069 'International Tables Vol C Tables 4.2.6.8 and 6.1.1.4'
Cl Cl 0.3639 0.7018 'International Tables Vol C Tables 4.2.6.8 and 6.1.1.4'
P P 0.2955 0.4335 'International Tables Vol C Tables 4.2.6.8 and 6.1.1.4'
Si Si 0.2541 0.3302 'International Tables Vol C Tables 4.2.6.8 and 6.1.1.4'
N N 0.0311 0.018 'International Tables Vol C Tables 4.2.6.8 and 6.1.1.4'
C C 0.0181 0.0091 'International Tables Vol C Tables 4.2.6.8 and 6.1.1.4'
H H 0 0 'International Tables Vol C Tables 4.2.6.8 and 6.1.1.4'

loop_
_geom_angle_atom_site_label_1
_geom_angle_atom_site_label_2
_geom_angle_atom_site_label_3
_geom_angle
N1 Ti1 N2 89.22(12)
N1 Ti1 Cl1 103.35(10)
N2 Ti1 Cl1 103.40(10)
N1 Ti1 P1 96.37(9)
N2 Ti1 P1 129.86(10)
Cl1 Ti1 P1 123.21(5)
N1 Ti1 P2 145.56(9)
N2 Ti1 P2 108.73(9)
Cl1 Ti1 P2 100.73(4)
P1 Ti1 P2 49.49(4)
P2 P1 Si1 122.57(6)
P2 P1 Ti1 68.87(4)
Si1 P1 Ti1 165.10(6)
C33 P2 C39 103.51(19)
C33 P2 P1 113.87(14)
C39 P2 P1 114.45(14)
C33 P2 Ti1 128.60(13)
C39 P2 Ti1 125.59(14)
P1 P2 Ti1 61.64(4)
C32 Si1 C30 110.2(2)
C32 Si1 C31 109.2(2)
C30 Si1 C31 108.5(2)
C32 Si1 P1 101.91(16)
C30 Si1 P1 114.06(18)
C31 Si1 P1 112.78(18)
C26 N1 C1 115.4(3)
C26 N1 Ti1 117.1(2)
C1 N1 Ti1 126.6(2)
C28 N2 C13 116.0(3)
C28 N2 Ti1 120.4(3)
C13 N2 Ti1 123.0(2)
C2 C1 C6 121.5(4)
C2 C1 N1 117.7(4)
C6 C1 N1 120.8(4)
C3 C2 C1 118.1(4)
C3 C2 C7 119.1(4)
C1 C2 C7 122.8(4)
C4 C3 C2 121.0(5)
C4 C3 H3 119.5
C2 C3 H3 119.5
C3 C4 C5 120.3(4)
C3 C4 H4 119.9
C5 C4 H4 119.9
C4 C5 C6 121.6(5)
C4 C5 H5 119.2
C6 C5 H5 119.2
C5 C6 C1 117.5(4)
C5 C6 C10 119.7(4)
C1 C6 C10 122.8(4)
C9 C7 C2 111.6(4)
C9 C7 C8 109.1(4)
C2 C7 C8 111.8(4)
C9 C7 H7 108.1
C2 C7 H7 108.1
C8 C7 H7 108.1
C7 C8 H8A 109.5
C7 C8 H8B 109.5
H8A C8 H8B 109.5
C7 C8 H8C 109.5
H8A C8 H8C 109.5
H8B C8 H8C 109.5
C7 C9 H9A 109.5
C7 C9 H9B 109.5
H9A C9 H9B 109.5
C7 C9 H9C 109.5
H9A C9 H9C 109.5
H9B C9 H9C 109.5
C6 C10 C12 110.9(4)
C6 C10 C11 111.9(4)
C12 C10 C11 110.3(4)
C6 C10 H10 107.9
C12 C10 H10 107.9
C11 C10 H10 107.9
C10 C11 H11A 109.5
C10 C11 H11B 109.5
H11A C11 H11B 109.5
C10 C11 H11C 109.5
H11A C11 H11C 109.5
H11B C11 H11C 109.5
C10 C12 H12A 109.5
C10 C12 H12B 109.5
H12A C12 H12B 109.5
C10 C12 H12C 109.5
H12A C12 H12C 109.5
H12B C12 H12C 109.5
C18 C13 C14 121.7(4)
C18 C13 N2 119.5(4)
C14 C13 N2 118.8(4)
C15 C14 C13 117.9(4)
C15 C14 C19 119.2(4)
C13 C14 C19 122.9(4)
C16 C15 C14 121.4(4)
C16 C15 H15 119.3
C14 C15 H15 119.3
C17 C16 C15 119.7(4)
C17 C16 H16 120.2
C15 C16 H16 120.2
C16 C17 C18 121.6(4)
C16 C17 H17 119.2
C18 C17 H17 119.2
C17 C18 C13 117.6(4)
C17 C18 C22 119.0(4)
C13 C18 C22 123.4(4)
C21 C19 C20 111.3(4)
C21 C19 C14 110.9(4)
C20 C19 C14 112.1(4)
C21 C19 H19 107.4
C20 C19 H19 107.4
C14 C19 H19 107.4
C19 C20 H20A 109.5
C19 C20 H20B 109.5
H20A C20 H20B 109.5
C19 C20 H20C 109.5
H20A C20 H20C 109.5
H20B C20 H20C 109.5
C19 C21 H21A 109.5
C19 C21 H21B 109.5
H21A C21 H21B 109.5
C19 C21 H21C 109.5
H21A C21 H21C 109.5
H21B C21 H21C 109.5
C23 C22 C18 109.5(4)
C23 C22 C24 110.6(4)
C18 C22 C24 112.4(4)
C23 C22 H22 108
C18 C22 H22 108
C24 C22 H22 108
C22 C23 H23A 109.5
C22 C23 H23B 109.5
H23A C23 H23B 109.5
C22 C23 H23C 109.5
H23A C23 H23C 109.5
H23B C23 H23C 109.5
C22 C24 H24A 109.5
C22 C24 H24B 109.5
H24A C24 H24B 109.5
C22 C24 H24C 109.5
H24A C24 H24C 109.5
H24B C24 H24C 109.5
C26 C25 H25A 109.5
C26 C25 H25B 109.5
H25A C25 H25B 109.5
C26 C25 H25C 109.5
H25A C25 H25C 109.5
H25B C25 H25C 109.5
N1 C26 C27 123.4(3)
N1 C26 C25 119.8(3)
C27 C26 C25 116.7(3)
C26 C27 C28 128.9(4)
C26 C27 H27 115(3)
C28 C27 H27 115(3)
N2 C28 C27 122.3(3)
N2 C28 C29 120.8(3)
C27 C28 C29 116.9(3)
C28 C29 H29A 109.5
C28 C29 H29B 109.5
H29A C29 H29B 109.5
C28 C29 H29C 109.5
H29A C29 H29C 109.5
H29B C29 H29C 109.5
Si1 C30 H30A 109.5
Si1 C30 H30B 109.5
H30A C30 H30B 109.5
Si1 C30 H30C 109.5
H30A C30 H30C 109.5
H30B C30 H30C 109.5
Si1 C31 H31A 109.5
Si1 C31 H31B 109.5
H31A C31 H31B 109.5
Si1 C31 H31C 109.5
H31A C31 H31C 109.5
H31B C31 H31C 109.5
Si1 C32 H32A 109.5
Si1 C32 H32B 109.5
H32A C32 H32B 109.5
Si1 C32 H32C 109.5
H32A C32 H32C 109.5
H32B C32 H32C 109.5
C34 C33 C38 118.7(4)
C34 C33 P2 119.3(3)
C38 C33 P2 122.0(3)
C35 C34 C33 120.1(4)
C35 C34 H34 120
C33 C34 H34 120
C36 C35 C34 121.1(4)
C36 C35 H35 119.5
C34 C35 H35 119.5
C35 C36 C37 119.0(4)
C35 C36 H36 120.5
C37 C36 H36 120.5
C38 C37 C36 120.0(4)
C38 C37 H37 120
C36 C37 H37 120
C37 C38 C33 121.1(4)
C37 C38 H38 119.5
C33 C38 H38 119.5
C41 C39 C40 109.5(4)
C41 C39 C42 110.2(4)
C40 C39 C42 109.5(4)
C41 C39 P2 108.9(3)
C40 C39 P2 107.6(3)
C42 C39 P2 111.2(3)
C39 C40 H40A 109.5
C39 C40 H40B 109.5
H40A C40 H40B 109.5
C39 C40 H40C 109.5
H40A C40 H40C 109.5
H40B C40 H40C 109.5
C39 C41 H41A 109.5
C39 C41 H41B 109.5
H41A C41 H41B 109.5
C39 C41 H41C 109.5
H41A C41 H41C 109.5
H41B C41 H41C 109.5
C39 C42 H42A 109.5
C39 C42 H42B 109.5
H42A C42 H42B 109.5
C39 C42 H42C 109.5
H42A C42 H42C 109.5
H42B C42 H42C 109.5

loop_
_geom_bond_atom_site_label_1
_geom_bond_atom_site_label_2
_geom_bond_distance
Ti1 N1 2.073(3)
Ti1 N2 2.074(3)
Ti1 Cl1 2.2969(13)
Ti1 P1 2.4481(12)
Ti1 P2 2.5950(12)
P1 P2 2.1150(15)
P1 Si1 2.2564(15)
P2 C33 1.832(4)
P2 C39 1.898(4)
Si1 C32 1.856(5)
Si1 C30 1.864(5)
Si1 C31 1.873(5)
N1 C26 1.350(5)
N1 C1 1.452(5)
N2 C28 1.347(5)
N2 C13 1.454(5)
C1 C2 1.407(6)
C1 C6 1.411(6)
C2 C3 1.404(6)
C2 C7 1.526(6)
C3 C4 1.372(7)
C3 H3 0.95
C4 C5 1.382(7)
C4 H4 0.95
C5 C6 1.400(6)
C5 H5 0.95
C6 C10 1.516(6)
C7 C9 1.525(7)
C7 C8 1.529(7)
C7 H7 1
C8 H8A 0.98
C8 H8B 0.98
C8 H8C 0.98
C9 H9A 0.98
C9 H9B 0.98
C9 H9C 0.98
C10 C12 1.528(6)
C10 C11 1.532(6)
C10 H10 1
C11 H11A 0.98
C11 H11B 0.98
C11 H11C 0.98
C12 H12A 0.98
C12 H12B 0.98
C12 H12C 0.98
C13 C18 1.403(6)
C13 C14 1.410(6)
C14 C15 1.396(6)
C14 C19 1.526(6)
C15 C16 1.382(6)
C15 H15 0.95
C16 C17 1.382(6)
C16 H16 0.95
C17 C18 1.401(6)
C17 H17 0.95
C18 C22 1.522(6)
C19 C21 1.508(6)
C19 C20 1.525(6)
C19 H19 1
C20 H20A 0.98
C20 H20B 0.98
C20 H20C 0.98
C21 H21A 0.98
C21 H21B 0.98
C21 H21C 0.98
C22 C23 1.519(6)
C22 C24 1.532(6)
C22 H22 1
C23 H23A 0.98
C23 H23B 0.98
C23 H23C 0.98
C24 H24A 0.98
C24 H24B 0.98
C24 H24C 0.98
C25 C26 1.503(5)
C25 H25A 0.98
C25 H25B 0.98
C25 H25C 0.98
C26 C27 1.398(6)
C27 C28 1.402(5)
C27 H27 0.91(4)
C28 C29 1.501(5)
C29 H29A 0.98
C29 H29B 0.98
C29 H29C 0.98
C30 H30A 0.98
C30 H30B 0.98
C30 H30C 0.98
C31 H31A 0.98
C31 H31B 0.98
C31 H31C 0.98
C32 H32A 0.98
C32 H32B 0.98
C32 H32C 0.98
C33 C34 1.387(6)
C33 C38 1.400(6)
C34 C35 1.387(6)
C34 H34 0.95
C35 C36 1.385(7)
C35 H35 0.95
C36 C37 1.394(7)
C36 H36 0.95
C37 C38 1.378(6)
C37 H37 0.95
C38 H38 0.95
C39 C41 1.516(6)
C39 C40 1.527(6)
C39 C42 1.527(6)
C40 H40A 0.98
C40 H40B 0.98
C40 H40C 0.98
C41 H41A 0.98
C41 H41B 0.98
C41 H41C 0.98
C42 H42A 0.98
C42 H42B 0.98
C42 H42C 0.98

loop_
_geom_torsion_atom_site_label_1
_geom_torsion_atom_site_label_2
_geom_torsion_atom_site_label_3
_geom_torsion_atom_site_label_4
_geom_torsion
C26 N1 C1 C2 -85.4(4)
Ti1 N1 C1 C2 105.3(4)
C26 N1 C1 C6 92.7(4)
Ti1 N1 C1 C6 -76.6(4)
C6 C1 C2 C3 -0.9(6)
N1 C1 C2 C3 177.1(3)
C6 C1 C2 C7 179.4(4)
N1 C1 C2 C7 -2.5(6)
C1 C2 C3 C4 0.4(6)
C7 C2 C3 C4 -180.0(4)
C2 C3 C4 C5 0.8(7)
C3 C4 C5 C6 -1.4(7)
C4 C5 C6 C1 0.9(6)
C4 C5 C6 C10 -178.0(4)
C2 C1 C6 C5 0.3(6)
N1 C1 C6 C5 -177.7(3)
C2 C1 C6 C10 179.1(4)
N1 C1 C6 C10 1.1(6)
C3 C2 C7 C9 56.9(5)
C1 C2 C7 C9 -123.4(4)
C3 C2 C7 C8 -65.6(5)
C1 C2 C7 C8 114.1(5)
C5 C6 C10 C12 -73.1(5)
C1 C6 C10 C12 108.1(4)
C5 C6 C10 C11 50.5(5)
C1 C6 C10 C11 -128.3(4)
C28 N2 C13 C18 -79.6(5)
Ti1 N2 C13 C18 91.9(4)
C28 N2 C13 C14 98.8(4)
Ti1 N2 C13 C14 -89.7(4)
C18 C13 C14 C15 2.3(6)
N2 C13 C14 C15 -176.1(3)
C18 C13 C14 C19 -179.6(4)
N2 C13 C14 C19 2.0(6)
C13 C14 C15 C16 -0.8(6)
C19 C14 C15 C16 -179.0(4)
C14 C15 C16 C17 -1.3(7)
C15 C16 C17 C18 2.1(7)
C16 C17 C18 C13 -0.6(6)
C16 C17 C18 C22 -178.8(4)
C14 C13 C18 C17 -1.6(6)
N2 C13 C18 C17 176.7(3)
C14 C13 C18 C22 176.5(4)
N2 C13 C18 C22 -5.1(6)
C15 C14 C19 C21 79.9(5)
C13 C14 C19 C21 -98.2(5)
C15 C14 C19 C20 -45.2(5)
C13 C14 C19 C20 136.7(4)
C17 C18 C22 C23 76.8(5)
C13 C18 C22 C23 -101.4(4)
C17 C18 C22 C24 -46.6(5)
C13 C18 C22 C24 135.2(4)
C1 N1 C26 C27 161.4(4)
Ti1 N1 C26 C27 -28.2(5)
C1 N1 C26 C25 -15.5(5)
Ti1 N1 C26 C25 154.9(3)
N1 C26 C27 C28 -10.6(7)
C25 C26 C27 C28 166.4(4)
C13 N2 C28 C27 -175.8(4)
Ti1 N2 C28 C27 12.5(5)
C13 N2 C28 C29 3.5(5)
Ti1 N2 C28 C29 -168.2(3)
C26 C27 C28 N2 19.9(7)
C26 C27 C28 C29 -159.4(4)
C39 P2 C33 C34 94.5(3)
P1 P2 C33 C34 -140.6(3)
Ti1 P2 C33 C34 -68.8(4)
C39 P2 C33 C38 -82.7(4)
P1 P2 C33 C38 42.2(4)
Ti1 P2 C33 C38 114.0(3)
C38 C33 C34 C35 -1.3(6)
P2 C33 C34 C35 -178.6(3)
C33 C34 C35 C36 1.4(7)
C34 C35 C36 C37 -0.6(7)
C35 C36 C37 C38 -0.1(7)
C36 C37 C38 C33 0.2(7)
C34 C33 C38 C37 0.5(7)
P2 C33 C38 C37 177.7(4)
C33 P2 C39 C41 164.7(3)
P1 P2 C39 C41 40.2(4)
Ti1 P2 C39 C41 -31.4(4)
C33 P2 C39 C40 -76.7(3)
P1 P2 C39 C40 158.8(3)
Ti1 P2 C39 C40 87.3(3)
C33 P2 C39 C42 43.2(4)
P1 P2 C39 C42 -81.3(3)
Ti1 P2 C39 C42 -152.9(3)
